data_4108839
loop_
_publ_author_name
'Pierre Dechambenoit'
'Sylvie Ferlay'
'Nathalie Kyritsakas'
'Mir Wais Hosseini'

_publ_section_title
;
 Molecular Tectonics: Control of Reversible Water Release in Porous
 Charge-Assisted H-Bonded Networks
;
_journal_name_full 'Journal of the American Chemical Society'
_journal_page_first 17106
_journal_page_last 17113
_journal_paper_doi 10.1021/ja806916t
_journal_volume 130
_journal_year 2008
_chemical_formula_moiety '3(C14 H20 N4), 2(C6 Co N6)'
_chemical_formula_sum 'C54 H60 Co2 N24'
_chemical_formula_weight 1163.12
_chemical_name_systematic
;
 ?
;
_space_group_IT_number 2
_symmetry_cell_setting triclinic
_symmetry_space_group_name_Hall '-P 1'
_symmetry_space_group_name_H-M 'P -1'
_atom_sites_solution_hydrogens geom
_atom_sites_solution_primary direct
_atom_sites_solution_secondary difmap
_audit_creation_method SHELXL-97
_cell_angle_alpha 84.582(4)
_cell_angle_beta 88.960(4)
_cell_angle_gamma 84.052(4)
_cell_formula_units_Z 1
_cell_length_a 7.2141(4)
_cell_length_b 12.1497(8)
_cell_length_c 17.2052(13)
_cell_measurement_reflns_used 1067
_cell_measurement_temperature 173(2)
_cell_measurement_theta_max 21.88
_cell_measurement_theta_min 2.79
_cell_volume 1493.15(17)
_computing_cell_refinement 'Bruker SMART'
_computing_data_collection 'Bruker SMART'
_computing_data_reduction 'Bruker SAINT'
_computing_molecular_graphics 'Bruker SHELXTL'
_computing_publication_material 'Bruker SHELXTL'
_computing_structure_refinement 'SHELXL-97 (Sheldrick, 1997)'
_computing_structure_solution 'SHELXS-97 (Sheldrick, 1990)'
_diffrn_ambient_temperature 173(2)
_diffrn_measured_fraction_theta_full 0.957
_diffrn_measured_fraction_theta_max 0.957
_diffrn_measurement_device_type 'CCD area detector'
_diffrn_measurement_method 'phi and omega scans'
_diffrn_radiation_monochromator graphite
_diffrn_radiation_source 'fine-focus sealed tube'
_diffrn_radiation_type MoK\a
_diffrn_radiation_wavelength 0.71073
_diffrn_reflns_av_R_equivalents 0.0622
_diffrn_reflns_av_sigmaI/netI 0.1261
_diffrn_reflns_limit_h_max 9
_diffrn_reflns_limit_h_min -9
_diffrn_reflns_limit_k_max 15
_diffrn_reflns_limit_k_min -15
_diffrn_reflns_limit_l_max 22
_diffrn_reflns_limit_l_min -20
_diffrn_reflns_number 13175
_diffrn_reflns_theta_full 27.67
_diffrn_reflns_theta_max 27.67
_diffrn_reflns_theta_min 2.38
_exptl_absorpt_coefficient_mu 0.613
_exptl_absorpt_correction_T_max 0.9700
_exptl_absorpt_correction_T_min 0.8873
_exptl_absorpt_correction_type multi-scan
_exptl_absorpt_process_details sadabs
_exptl_crystal_colour colorless
_exptl_crystal_density_diffrn 1.294
_exptl_crystal_density_meas ?
_exptl_crystal_description prism
_exptl_crystal_F_000 606
_exptl_crystal_size_max 0.20
_exptl_crystal_size_mid 0.06
_exptl_crystal_size_min 0.05
_refine_diff_density_max 0.987
_refine_diff_density_min -0.576
_refine_diff_density_rms 0.101
_refine_ls_extinction_method none
_refine_ls_goodness_of_fit_ref 1.013
_refine_ls_hydrogen_treatment constr
_refine_ls_matrix_type full
_refine_ls_number_parameters 361
_refine_ls_number_reflns 6699
_refine_ls_number_restraints 0
_refine_ls_restrained_S_all 1.013
_refine_ls_R_factor_all 0.1379
_refine_ls_R_factor_gt 0.0680
_refine_ls_shift/su_max 0.000
_refine_ls_shift/su_mean 0.000
_refine_ls_structure_factor_coef Fsqd
_refine_ls_weighting_details 'calc w=1/[\s^2^(Fo^2^)+(0.0908P)^2^+0.0000P] where P=(Fo^2^+2Fc^2^)/3'
_refine_ls_weighting_scheme calc
_refine_ls_wR_factor_gt 0.1604
_refine_ls_wR_factor_ref 0.1918
_reflns_number_gt 3715
_reflns_number_total 6699
_reflns_threshold_expression >2sigma(I)
_cod_data_source_file ja806916t_si_009.cif
_cod_data_source_block e950a
_cod_depositor_comments
;
The following automatic conversions were performed:

'_exptl_crystal_density_meas' value 'none' was changed to '?' - the
value is perceived as not measured.

Automatic conversion script
Id: cif_fix_values 3008 2015-01-20 13:52:24Z robertas 
;
_cod_database_code 4108839

loop_
_symmetry_equiv_pos_as_xyz
'x, y, z'
'-x, -y, -z'

loop_
_atom_site_label
_atom_site_type_symbol
_atom_site_fract_x
_atom_site_fract_y
_atom_site_fract_z
_atom_site_U_iso_or_equiv
_atom_site_adp_type
_atom_site_occupancy
_atom_site_symmetry_multiplicity
_atom_site_calc_flag
_atom_site_refinement_flags
C1 C 0.8311(6) 0.8454(4) 0.0018(3) 0.0265(10) Uani 1 1 d .
N1 N 0.8300(5) 0.7502(3) 0.0442(2) 0.0302(10) Uani 1 1 d .
H1 H 0.7267 0.7347 0.0689 0.036 Uiso 1 1 calc R
C2 C 0.9950(7) 0.6681(4) 0.0520(3) 0.0366(12) Uani 1 1 d .
H2A H 0.9555 0.5921 0.0575 0.044 Uiso 1 1 calc R
H2B H 1.0645 0.6784 0.0995 0.044 Uiso 1 1 calc R
C3 C 1.1193(7) 0.6822(4) -0.0189(3) 0.0416(14) Uani 1 1 d .
H3A H 1.2395 0.6360 -0.0096 0.050 Uiso 1 1 calc R
H3B H 1.0596 0.6568 -0.0645 0.050 Uiso 1 1 calc R
C4 C 1.1539(6) 0.8020(4) -0.0361(3) 0.0381(13) Uani 1 1 d .
H4A H 1.2323 0.8239 0.0053 0.046 Uiso 1 1 calc R
H4B H 1.2216 0.8119 -0.0865 0.046 Uiso 1 1 calc R
N2 N 0.9782(5) 0.8725(3) -0.0400(2) 0.0295(10) Uani 1 1 d .
H2 H 0.9694 0.9348 -0.0709 0.035 Uiso 1 1 calc R
C5 C 0.6588(6) 0.9250(4) 0.0003(3) 0.0246(10) Uani 1 1 d .
C6 C 0.5771(6) 0.9531(4) 0.0705(3) 0.0265(11) Uani 1 1 d .
H6 H 0.6303 0.9215 0.1187 0.032 Uiso 1 1 calc R
C7 C 0.4167(6) 1.0281(4) 0.0700(3) 0.0276(11) Uani 1 1 d .
H7 H 0.3595 1.0468 0.1178 0.033 Uiso 1 1 calc R
C8 C 0.7939(6) 0.0784(3) 0.4019(3) 0.0207(9) Uani 1 1 d .
N3 N 0.9346(5) 0.1155(3) 0.4352(2) 0.0258(9) Uani 1 1 d .
H3 H 0.9312 0.1209 0.4859 0.031 Uiso 1 1 calc R
C9 C 1.0972(6) 0.1481(4) 0.3898(3) 0.0355(12) Uani 1 1 d .
H9A H 1.1909 0.0829 0.3874 0.043 Uiso 1 1 calc R
H9B H 1.1548 0.2056 0.4153 0.043 Uiso 1 1 calc R
C10 C 1.0380(7) 0.1929(4) 0.3084(3) 0.0362(12) Uani 1 1 d .
H10A H 1.1496 0.2066 0.2760 0.043 Uiso 1 1 calc R
H10B H 0.9597 0.2645 0.3103 0.043 Uiso 1 1 calc R
C11 C 0.9292(6) 0.1111(4) 0.2718(3) 0.0310(11) Uani 1 1 d .
H11A H 0.8734 0.1462 0.2222 0.037 Uiso 1 1 calc R
H11B H 1.0138 0.0451 0.2602 0.037 Uiso 1 1 calc R
N4 N 0.7805(5) 0.0769(3) 0.3265(2) 0.0232(8) Uani 1 1 d .
H4 H 0.6796 0.0548 0.3075 0.028 Uiso 1 1 calc R
C12 C 0.6413(5) 0.0372(4) 0.4529(3) 0.0208(9) Uani 1 1 d .
C13 C 0.5623(6) 0.1020(4) 0.5091(3) 0.0237(10) Uani 1 1 d .
H13 H 0.6057 0.1719 0.5150 0.028 Uiso 1 1 calc R
C14 C 0.4192(5) 0.0652(4) 0.5569(3) 0.0206(9) Uani 1 1 d .
H14 H 0.3641 0.1094 0.5955 0.025 Uiso 1 1 calc R
C15 C 0.2871(6) 0.5508(4) 0.6003(3) 0.0234(10) Uani 1 1 d .
N5 N 0.2701(5) 0.5276(3) 0.6765(2) 0.0231(8) Uani 1 1 d .
H5 H 0.1681 0.5004 0.6950 0.028 Uiso 1 1 calc R
C16 C 0.4128(6) 0.5452(4) 0.7310(3) 0.0298(11) Uani 1 1 d .
H16A H 0.4967 0.4758 0.7419 0.036 Uiso 1 1 calc R
H16B H 0.3540 0.5653 0.7809 0.036 Uiso 1 1 calc R
C17 C 0.5245(7) 0.6378(4) 0.6968(3) 0.0374(13) Uani 1 1 d .
H17A H 0.4464 0.7100 0.6955 0.045 Uiso 1 1 calc R
H17B H 0.6340 0.6417 0.7299 0.045 Uiso 1 1 calc R
C18 C 0.5883(6) 0.6164(4) 0.6153(3) 0.0336(12) Uani 1 1 d .
H18A H 0.6477 0.6811 0.5908 0.040 Uiso 1 1 calc R
H18B H 0.6818 0.5506 0.6173 0.040 Uiso 1 1 calc R
N6 N 0.4306(5) 0.5974(3) 0.5688(2) 0.0263(9) Uani 1 1 d .
H6A H 0.4311 0.6175 0.5183 0.032 Uiso 1 1 calc R
C19 C 0.1382(5) 0.5242(4) 0.5484(3) 0.0211(9) Uani 1 1 d .
C20 C 0.0740(6) 0.4194(4) 0.5579(3) 0.0227(10) Uani 1 1 d .
H20 H 0.1240 0.3649 0.5973 0.027 Uiso 1 1 calc R
C21 C 0.0645(5) 0.6038(4) 0.4913(3) 0.0218(10) Uani 1 1 d .
H21 H 0.1091 0.6750 0.4857 0.026 Uiso 1 1 calc R
Co2 Co 0.74310(8) 0.21879(5) 0.73600(4) 0.02109(19) Uani 1 1 d .
C22 C 0.5834(6) 0.2728(4) 0.8158(3) 0.0253(10) Uani 1 1 d .
N7 N 0.4900(5) 0.3058(3) 0.8653(3) 0.0361(10) Uani 1 1 d .
C23 C 0.8763(6) 0.3459(4) 0.7390(3) 0.0253(10) Uani 1 1 d .
N8 N 0.9503(5) 0.4254(3) 0.7398(2) 0.0331(10) Uani 1 1 d .
C24 C 0.5951(5) 0.2955(4) 0.6541(3) 0.0228(10) Uani 1 1 d .
N9 N 0.5183(5) 0.3385(3) 0.5987(2) 0.0257(9) Uani 1 1 d .
C25 C 0.8983(6) 0.1668(4) 0.6539(3) 0.0225(10) Uani 1 1 d .
N10 N 0.9785(5) 0.1374(3) 0.6000(2) 0.0255(9) Uani 1 1 d .
C26 C 0.6097(6) 0.0926(4) 0.7346(3) 0.0228(10) Uani 1 1 d .
N11 N 0.5338(5) 0.0127(3) 0.7345(2) 0.0296(9) Uani 1 1 d .
C27 C 0.8967(6) 0.1360(4) 0.8136(3) 0.0228(10) Uani 1 1 d .
N12 N 0.9827(5) 0.0795(3) 0.8610(2) 0.0293(9) Uani 1 1 d .

loop_
_atom_site_aniso_label
_atom_site_aniso_U_11
_atom_site_aniso_U_22
_atom_site_aniso_U_33
_atom_site_aniso_U_23
_atom_site_aniso_U_13
_atom_site_aniso_U_12
C1 0.029(2) 0.026(3) 0.025(3) -0.004(2) -0.0006(19) -0.005(2)
N1 0.0231(18) 0.028(2) 0.037(2) 0.0063(19) 0.0024(17) -0.0002(16)
C2 0.045(3) 0.025(3) 0.037(3) 0.004(2) -0.001(2) 0.007(2)
C3 0.041(3) 0.035(3) 0.044(3) 0.003(3) 0.005(3) 0.008(2)
C4 0.028(2) 0.036(3) 0.047(3) 0.002(3) 0.006(2) 0.004(2)
N2 0.0278(19) 0.027(2) 0.031(2) 0.0067(18) 0.0012(17) 0.0024(17)
C5 0.019(2) 0.025(2) 0.030(3) 0.000(2) -0.0008(18) -0.0039(18)
C6 0.024(2) 0.029(3) 0.024(2) 0.008(2) 0.0000(19) -0.0013(19)
C7 0.028(2) 0.031(3) 0.023(2) 0.002(2) 0.0031(19) -0.003(2)
C8 0.021(2) 0.013(2) 0.027(3) 0.0007(18) -0.0022(18) -0.0014(17)
N3 0.0238(18) 0.030(2) 0.025(2) -0.0050(18) 0.0056(16) -0.0117(16)
C9 0.030(2) 0.043(3) 0.037(3) -0.007(3) 0.007(2) -0.018(2)
C10 0.032(2) 0.038(3) 0.038(3) 0.002(2) 0.013(2) -0.012(2)
C11 0.033(2) 0.033(3) 0.027(3) 0.002(2) 0.007(2) -0.008(2)
N4 0.0216(17) 0.026(2) 0.022(2) 0.0009(16) 0.0016(15) -0.0062(15)
C12 0.0201(19) 0.020(2) 0.022(2) 0.0013(19) -0.0009(17) -0.0036(17)
C13 0.026(2) 0.021(2) 0.024(3) -0.002(2) -0.0007(19) -0.0053(19)
C14 0.022(2) 0.020(2) 0.021(2) -0.0025(18) 0.0007(18) -0.0039(17)
C15 0.021(2) 0.018(2) 0.030(3) 0.0014(19) -0.0015(18) -0.0023(17)
N5 0.0242(18) 0.022(2) 0.024(2) -0.0011(16) -0.0015(16) -0.0059(15)
C16 0.035(3) 0.028(3) 0.027(3) -0.001(2) -0.006(2) -0.008(2)
C17 0.038(3) 0.031(3) 0.044(3) 0.000(2) -0.014(2) -0.010(2)
C18 0.029(2) 0.040(3) 0.032(3) 0.008(2) -0.006(2) -0.016(2)
N6 0.0239(18) 0.029(2) 0.026(2) 0.0062(18) -0.0022(16) -0.0098(16)
C19 0.0187(19) 0.023(2) 0.022(2) 0.0002(19) -0.0001(17) -0.0066(17)
C20 0.023(2) 0.020(2) 0.024(2) 0.0032(19) -0.0002(18) -0.0016(18)
C21 0.022(2) 0.018(2) 0.025(2) 0.0052(19) 0.0003(18) -0.0060(17)
Co2 0.0211(3) 0.0207(3) 0.0211(3) 0.0013(3) 0.0011(2) -0.0039(2)
C22 0.030(2) 0.020(2) 0.025(3) 0.004(2) -0.002(2) -0.0044(19)
N7 0.036(2) 0.035(3) 0.037(3) -0.001(2) 0.012(2) -0.0046(19)
C23 0.027(2) 0.029(3) 0.019(2) -0.001(2) 0.0024(19) -0.001(2)
N8 0.035(2) 0.029(2) 0.037(3) -0.002(2) 0.0057(19) -0.0128(19)
C24 0.0171(19) 0.020(2) 0.032(3) -0.004(2) 0.0049(19) -0.0029(17)
N9 0.0258(19) 0.023(2) 0.027(2) 0.0039(17) -0.0013(17) 0.0007(16)
C25 0.024(2) 0.016(2) 0.027(3) 0.006(2) -0.0029(19) -0.0062(18)
N10 0.0252(19) 0.021(2) 0.028(2) 0.0015(17) -0.0006(17) 0.0030(16)
C26 0.024(2) 0.026(3) 0.016(2) 0.0054(19) -0.0009(18) -0.0014(19)
N11 0.033(2) 0.029(2) 0.028(2) 0.0014(18) -0.0011(18) -0.0125(18)
C27 0.022(2) 0.021(2) 0.026(3) -0.003(2) 0.0020(19) -0.0089(18)
N12 0.0276(19) 0.029(2) 0.031(2) 0.0013(19) -0.0021(17) -0.0038(17)

loop_
_atom_type_symbol
_atom_type_description
_atom_type_scat_dispersion_real
_atom_type_scat_dispersion_imag
_atom_type_scat_source
C C 0.0033 0.0016 'International Tables Vol C Tables 4.2.6.8 and 6.1.1.4'
Co Co 0.3494 0.9721 'International Tables Vol C Tables 4.2.6.8 and 6.1.1.4'
N N 0.0061 0.0033 'International Tables Vol C Tables 4.2.6.8 and 6.1.1.4'
H H 0.0000 0.0000 'International Tables Vol C Tables 4.2.6.8 and 6.1.1.4'

loop_
_geom_angle_atom_site_label_1
_geom_angle_atom_site_label_2
_geom_angle_atom_site_label_3
_geom_angle
_geom_angle_site_symmetry_1
_geom_angle_site_symmetry_3
N1 C1 N2 122.3(4) . .
N1 C1 C5 118.4(4) . .
N2 C1 C5 119.3(4) . .
C1 N1 C2 122.5(4) . .
C1 N1 H1 118.8 . .
C2 N1 H1 118.8 . .
N1 C2 C3 109.8(4) . .
N1 C2 H2A 109.7 . .
C3 C2 H2A 109.7 . .
N1 C2 H2B 109.7 . .
C3 C2 H2B 109.7 . .
H2A C2 H2B 108.2 . .
C4 C3 C2 110.4(4) . .
C4 C3 H3A 109.6 . .
C2 C3 H3A 109.6 . .
C4 C3 H3B 109.6 . .
C2 C3 H3B 109.6 . .
H3A C3 H3B 108.1 . .
N2 C4 C3 110.2(4) . .
N2 C4 H4A 109.6 . .
C3 C4 H4A 109.6 . .
N2 C4 H4B 109.6 . .
C3 C4 H4B 109.6 . .
H4A C4 H4B 108.1 . .
C1 N2 C4 121.6(4) . .
C1 N2 H2 119.2 . .
C4 N2 H2 119.2 . .
C7 C5 C6 120.4(4) 2_675 .
C7 C5 C1 120.5(4) 2_675 .
C6 C5 C1 119.1(4) . .
C5 C6 C7 119.8(4) . .
C5 C6 H6 120.1 . .
C7 C6 H6 120.1 . .
C5 C7 C6 119.9(4) 2_675 .
C5 C7 H7 120.1 2_675 .
C6 C7 H7 120.1 . .
N4 C8 N3 123.2(4) . .
N4 C8 C12 118.6(4) . .
N3 C8 C12 118.3(4) . .
C8 N3 C9 121.4(4) . .
C8 N3 H3 119.3 . .
C9 N3 H3 119.3 . .
N3 C9 C10 109.7(4) . .
N3 C9 H9A 109.7 . .
C10 C9 H9A 109.7 . .
N3 C9 H9B 109.7 . .
C10 C9 H9B 109.7 . .
H9A C9 H9B 108.2 . .
C9 C10 C11 110.4(4) . .
C9 C10 H10A 109.6 . .
C11 C10 H10A 109.6 . .
C9 C10 H10B 109.6 . .
C11 C10 H10B 109.6 . .
H10A C10 H10B 108.1 . .
N4 C11 C10 109.4(4) . .
N4 C11 H11A 109.8 . .
C10 C11 H11A 109.8 . .
N4 C11 H11B 109.8 . .
C10 C11 H11B 109.8 . .
H11A C11 H11B 108.2 . .
C8 N4 C11 122.2(4) . .
C8 N4 H4 118.9 . .
C11 N4 H4 118.9 . .
C13 C12 C14 121.0(4) . 2_656
C13 C12 C8 119.4(4) . .
C14 C12 C8 119.6(4) 2_656 .
C12 C13 C14 120.2(4) . .
C12 C13 H13 119.9 . .
C14 C13 H13 119.9 . .
C12 C14 C13 118.8(4) 2_656 .
C12 C14 H14 120.6 2_656 .
C13 C14 H14 120.6 . .
N6 C15 N5 122.1(4) . .
N6 C15 C19 118.9(4) . .
N5 C15 C19 119.0(4) . .
C15 N5 C16 122.7(4) . .
C15 N5 H5 118.7 . .
C16 N5 H5 118.7 . .
N5 C16 C17 109.8(4) . .
N5 C16 H16A 109.7 . .
C17 C16 H16A 109.7 . .
N5 C16 H16B 109.7 . .
C17 C16 H16B 109.7 . .
H16A C16 H16B 108.2 . .
C18 C17 C16 109.8(4) . .
C18 C17 H17A 109.7 . .
C16 C17 H17A 109.7 . .
C18 C17 H17B 109.7 . .
C16 C17 H17B 109.7 . .
H17A C17 H17B 108.2 . .
N6 C18 C17 110.1(4) . .
N6 C18 H18A 109.6 . .
C17 C18 H18A 109.6 . .
N6 C18 H18B 109.6 . .
C17 C18 H18B 109.6 . .
H18A C18 H18B 108.2 . .
C15 N6 C18 121.6(4) . .
C15 N6 H6A 119.2 . .
C18 N6 H6A 119.2 . .
C21 C19 C20 120.6(4) . .
C21 C19 C15 119.8(4) . .
C20 C19 C15 119.6(4) . .
C21 C20 C19 118.7(4) 2_566 .
C21 C20 H20 120.6 2_566 .
C19 C20 H20 120.6 . .
C19 C21 C20 120.7(4) . 2_566
C19 C21 H21 119.7 . .
C20 C21 H21 119.7 2_566 .
C26 Co2 C27 87.55(18) . .
C26 Co2 C24 91.04(18) . .
C27 Co2 C24 176.6(2) . .
C26 Co2 C22 90.57(19) . .
C27 Co2 C22 89.30(19) . .
C24 Co2 C22 93.85(18) . .
C26 Co2 C25 89.36(19) . .
C27 Co2 C25 92.30(18) . .
C24 Co2 C25 84.55(18) . .
C22 Co2 C25 178.40(19) . .
C26 Co2 C23 179.1(2) . .
C27 Co2 C23 92.03(19) . .
C24 Co2 C23 89.42(19) . .
C22 Co2 C23 88.64(19) . .
C25 Co2 C23 91.43(19) . .
N7 C22 Co2 178.4(4) . .
N8 C23 Co2 177.2(4) . .
N9 C24 Co2 173.0(4) . .
N10 C25 Co2 173.9(4) . .
N11 C26 Co2 177.5(4) . .
N12 C27 Co2 175.3(4) . .

loop_
_geom_bond_atom_site_label_1
_geom_bond_atom_site_label_2
_geom_bond_distance
_geom_bond_site_symmetry_2
C1 N1 1.308(6) .
C1 N2 1.324(5) .
C1 C5 1.493(6) .
N1 C2 1.471(5) .
N1 H1 0.8800 .
C2 C3 1.509(7) .
C2 H2A 0.9900 .
C2 H2B 0.9900 .
C3 C4 1.503(7) .
C3 H3A 0.9900 .
C3 H3B 0.9900 .
C4 N2 1.453(5) .
C4 H4A 0.9900 .
C4 H4B 0.9900 .
N2 H2 0.8800 .
C5 C7 1.383(6) 2_675
C5 C6 1.391(6) .
C6 C7 1.396(6) .
C6 H6 0.9500 .
C7 C5 1.383(6) 2_675
C7 H7 0.9500 .
C8 N4 1.305(6) .
C8 N3 1.314(5) .
C8 C12 1.493(6) .
N3 C9 1.466(5) .
N3 H3 0.8800 .
C9 C10 1.506(7) .
C9 H9A 0.9900 .
C9 H9B 0.9900 .
C10 C11 1.516(7) .
C10 H10A 0.9900 .
C10 H10B 0.9900 .
C11 N4 1.480(5) .
C11 H11A 0.9900 .
C11 H11B 0.9900 .
N4 H4 0.8800 .
C12 C13 1.382(6) .
C12 C14 1.386(6) 2_656
C13 C14 1.392(6) .
C13 H13 0.9500 .
C14 C12 1.386(6) 2_656
C14 H14 0.9500 .
C15 N6 1.315(5) .
C15 N5 1.322(6) .
C15 C19 1.489(6) .
N5 C16 1.450(5) .
N5 H5 0.8800 .
C16 C17 1.520(6) .
C16 H16A 0.9900 .
C16 H16B 0.9900 .
C17 C18 1.505(7) .
C17 H17A 0.9900 .
C17 H17B 0.9900 .
C18 N6 1.452(5) .
C18 H18A 0.9900 .
C18 H18B 0.9900 .
N6 H6A 0.8800 .
C19 C21 1.383(6) .
C19 C20 1.394(6) .
C20 C21 1.389(6) 2_566
C20 H20 0.9500 .
C21 C20 1.389(6) 2_566
C21 H21 0.9500 .
Co2 C26 1.895(5) .
Co2 C27 1.895(5) .
Co2 C24 1.896(5) .
Co2 C22 1.897(5) .
Co2 C25 1.900(5) .
Co2 C23 1.907(5) .
C22 N7 1.152(6) .
C23 N8 1.152(6) .
C24 N9 1.164(5) .
C25 N10 1.150(5) .
C26 N11 1.163(5) .
C27 N12 1.160(5) .
